data_7008970
loop_
_publ_author_name
'Baum, Michael'
'Beck, Johannes'
'Haas, Alois'
'Herrendorf, Wolfgang'
'Mons\'e, Christian'

_publ_section_title
;
 Perfluoroalkyltellurocarbonyl fluorides, their cyclic dimers and
 perfluoroalkanetellurenyl iodides: preparation and
 reactivity&#x200A;&#x2020;
;
_journal_issue 1
_journal_name_full 'Journal of the Chemical Society, Dalton Transactions'
_journal_page_first 11
_journal_paper_doi 10.1039/a907549f
_journal_year 2000
_chemical_compound_source synthetic
_chemical_formula_structural '[(CF3)(Cl)CTe]2'
_chemical_formula_sum 'C4 Cl2 F6 Te2'
_chemical_formula_weight 488.14
_chemical_name_systematic
;
 trans-2,4-Bis(trifluormethyl)-2,4-dichloro-1,3,ditelluretane
;
_space_group_IT_number 14
_symmetry_cell_setting monoclinic
_symmetry_space_group_name_Hall '-P 2ybc'
_symmetry_space_group_name_H-M 'P 1 21/c 1'
_atom_sites_solution_hydrogens geom
_atom_sites_solution_primary direct
_atom_sites_solution_secondary difmap
_audit_creation_method SHELXL
_cell_angle_alpha 90.00
_cell_angle_beta 105.30(4)
_cell_angle_gamma 90.00
_cell_formula_units_Z 2
_cell_length_a 7.771(7)
_cell_length_b 6.749(2)
_cell_length_c 10.685(2)
_cell_measurement_temperature 293(2)
_cell_volume 540.5(5)
_computing_structure_refinement 'SHELXL-93 (Sheldrick, 1993)'
_computing_structure_solution 'SHELXS-86 (Sheldrick, 1990)'
_diffrn_ambient_temperature 293(2)
_diffrn_measurement_device 'STOE STADI 4 four circle diffractometer'
_diffrn_radiation_monochromator graphite
_diffrn_radiation_source 'fine-focus sealed tube'
_diffrn_radiation_type MoK\a
_diffrn_radiation_wavelength 0.71073
_diffrn_reflns_av_R_equivalents 0.0609
_diffrn_reflns_av_sigmaI/netI 0.0362
_diffrn_reflns_limit_h_max 10
_diffrn_reflns_limit_h_min -10
_diffrn_reflns_limit_k_max 9
_diffrn_reflns_limit_k_min -9
_diffrn_reflns_limit_l_max 14
_diffrn_reflns_limit_l_min -14
_diffrn_reflns_number 6245
_diffrn_reflns_theta_max 29.98
_diffrn_reflns_theta_min 2.72
_exptl_absorpt_coefficient_mu 5.932
_exptl_absorpt_correction_T_max 0.6030
_exptl_absorpt_correction_T_min 0.413
_exptl_absorpt_correction_type numerical
_exptl_crystal_colour 'dark red'
_exptl_crystal_density_diffrn 2.999
_exptl_crystal_description plate
_exptl_crystal_F_000 432
_exptl_crystal_size_max 0.48
_exptl_crystal_size_min 0.08
_refine_diff_density_max 1.713
_refine_diff_density_min -0.872
_refine_diff_density_rms 0.214
_refine_ls_extinction_method none
_refine_ls_goodness_of_fit_all 1.228
_refine_ls_goodness_of_fit_obs 1.278
_refine_ls_matrix_type full
_refine_ls_number_parameters 64
_refine_ls_number_reflns 1563
_refine_ls_number_restraints 0
_refine_ls_restrained_S_all 1.257
_refine_ls_restrained_S_obs 1.278
_refine_ls_R_factor_all 0.1373
_refine_ls_R_factor_obs 0.1254
_refine_ls_shift/esd_max 0.003
_refine_ls_shift/esd_mean 0.000
_refine_ls_structure_factor_coef Fsqd
_refine_ls_weighting_details 'w=1/[\s^2^(Fo^2^)+(0.0609P)^2^+10.8639P] where P=(Fo^2^+2Fc^2^)/3'
_refine_ls_weighting_scheme calc
_refine_ls_wR_factor_all 0.2535
_refine_ls_wR_factor_obs 0.2431
_reflns_number_observed 1369
_reflns_number_total 1566
_reflns_observed_criterion >2sigma(I)
_cod_data_source_file a907549f.txt
_cod_data_source_block (CF3)ClCTe
_cod_depositor_comments
;
The following automatic conversions were performed:

'_refine_ls_weighting_scheme' value 'calc
w=1/[\s^2^(Fo^2^)+(0.0609P)^2^+10.8639P] where P=(Fo^2^+2Fc^2^)/3'
was changed to 'calc'. New tag '_refine_ls_weighting_details' was
created. The value of the new tag was set to
'w=1/[\s^2^(Fo^2^)+(0.0609P)^2^+10.8639P] where P=(Fo^2^+2Fc^2^)/3'.

Automatic conversion script
Id: cif_fix_values 3143 2015-03-26 13:38:13Z robertas 
;
_cod_original_sg_symbol_H-M P21/c
_cod_database_code 7008970

loop_
_symmetry_equiv_pos_as_xyz
'x, y, z'
'-x, y+1/2, -z+1/2'
'-x, -y, -z'
'x, -y-1/2, z-1/2'

loop_
_atom_site_aniso_label
_atom_site_aniso_U_11
_atom_site_aniso_U_22
_atom_site_aniso_U_33
_atom_site_aniso_U_23
_atom_site_aniso_U_13
_atom_site_aniso_U_12
F1 0.066(7) 0.166(14) 0.112(10) 0.008(9) 0.020(7) -0.005(8)
F2 0.105(10) 0.136(12) 0.101(9) -0.038(10) 0.000(8) -0.048(10)
F3 0.088(8) 0.196(17) 0.084(8) 0.011(10) 0.007(7) 0.009(10)
C2 0.065(10) 0.085(13) 0.067(10) 0.010(10) 0.022(8) 0.037(10)
Cl 0.147(6) 0.083(4) 0.167(7) -0.012(4) 0.068(5) 0.017(4)
Te 0.0494(6) 0.1420(14) 0.0550(6) 0.0248(7) 0.0178(4) 0.0150(7)
C1 0.064(8) 0.022(5) 0.059(7) 0.005(5) 0.018(6) 0.013(5)

loop_
_atom_site_label
_atom_site_type_symbol
_atom_site_fract_x
_atom_site_fract_y
_atom_site_fract_z
_atom_site_U_iso_or_equiv
_atom_site_thermal_displace_type
_atom_site_occupancy
_atom_site_calc_flag
_atom_site_refinement_flags
_atom_site_disorder_group
F1 F 0.4625(17) -0.0290(26) 0.1220(14) 0.115(5) Uani 1 d . .
F2 F 0.3035(20) 0.1588(28) 0.1751(14) 0.119(5) Uani 1 d . .
F3 F 0.3495(18) -0.0937(28) 0.2782(13) 0.125(5) Uani 1 d . .
C2 C 0.3269(25) -0.0009(34) 0.1651(19) 0.072(5) Uani 1 d . .
Cl Cl 0.2144(11) -0.3559(10) 0.0485(9) 0.127(3) Uani 1 d . .
Te Te -0.08224(14) -0.0619(3) 0.12116(11) 0.0814(6) Uani 1 d . .
C1 C 0.1639(19) -0.1021(17) 0.0652(14) 0.048(3) Uani 1 d . .

loop_
_atom_type_symbol
_atom_type_description
_atom_type_scat_dispersion_real
_atom_type_scat_dispersion_imag
_atom_type_scat_source
Te Te -0.5310 1.6750 'International Tables Vol C Tables 4.2.6.8 and 6.1.1.4'
Cl Cl 0.1480 0.1590 'International Tables Vol C Tables 4.2.6.8 and 6.1.1.4'
F F 0.0170 0.0100 'International Tables Vol C Tables 4.2.6.8 and 6.1.1.4'
C C 0.0030 0.0020 'International Tables Vol C Tables 4.2.6.8 and 6.1.1.4'

loop_
_geom_angle_atom_site_label_1
_geom_angle_atom_site_label_2
_geom_angle_atom_site_label_3
_geom_angle
_geom_angle_site_symmetry_1
_geom_angle_site_symmetry_3
_geom_angle_publ_flag
F2 C2 F1 110.7(23) . . ?
F2 C2 F3 111.0(20) . . ?
F1 C2 F3 109.7(15) . . ?
F2 C2 C1 111.4(15) . . ?
F1 C2 C1 106.5(16) . . ?
F3 C2 C1 107.5(18) . . ?
C1 Te C1 83.1(5) . 3 ?
C1 Te Te 42.1(4) . 3 ?
C1 Te Te 40.9(4) 3 3 ?
C2 C1 Cl 109.0(11) . . ?
C2 C1 Te 111.6(10) . . ?
Cl C1 Te 112.5(7) . . ?
C2 C1 Te 112.3(10) . 3 ?
Cl C1 Te 114.2(8) . 3 ?
Te C1 Te 96.9(5) . 3 ?

loop_
_geom_bond_atom_site_label_1
_geom_bond_atom_site_label_2
_geom_bond_distance
_geom_bond_site_symmetry_2
_geom_bond_publ_flag
F1 C2 1.27(2) . ?
F2 C2 1.10(2) . ?
F3 C2 1.33(2) . ?
C2 C1 1.58(3) . ?
Cl C1 1.777(13) . ?
Te C1 2.166(14) . ?
Te C1 2.220(13) 3 ?
Te Te 3.284(2) 3 ?
C1 Te 2.220(13) 3 ?
